data_4505542
loop_
_publ_author_name
'Hou, Yu'
'Rodriguez, Mark A.'
'Nyman, May'

_publ_section_title
;
 Cation-Bonding and Protonation of the Fe4-Square Cluster
;
_journal_issue 3
_journal_name_full 'Crystal Growth &amp; Design'
_journal_page_first 1422
_journal_paper_doi 10.1021/cg2015397
_journal_volume 12
_journal_year 2012
_chemical_formula_sum 'C104 H108 Eu4 Fe16 N16 O138'
_chemical_formula_weight 5291.50
_chemical_name_systematic
;
 ?
;
_space_group_IT_number 12
_symmetry_space_group_name_Hall '-C 2y'
_symmetry_space_group_name_H-M 'C 1 2/m 1'
_atom_sites_solution_hydrogens geom
_atom_sites_solution_primary direct
_atom_sites_solution_secondary difmap
_audit_creation_method SHELXL-97
_cell_angle_alpha 90.00
_cell_angle_beta 97.799(4)
_cell_angle_gamma 90.00
_cell_formula_units_Z 2
_cell_length_a 27.249(5)
_cell_length_b 19.289(4)
_cell_length_c 19.362(4)
_cell_measurement_temperature 293(2)
_cell_volume 10083(3)
_computing_structure_refinement 'SHELXL-97 (Sheldrick, 1997)'
_diffrn_ambient_temperature 293(2)
_diffrn_measured_fraction_theta_full 0.977
_diffrn_measured_fraction_theta_max 0.977
_diffrn_radiation_monochromator graphite
_diffrn_radiation_source 'fine-focus sealed tube'
_diffrn_radiation_type MoK\a
_diffrn_radiation_wavelength 0.71073
_diffrn_reflns_av_R_equivalents 0.1491
_diffrn_reflns_av_sigmaI/netI 0.0972
_diffrn_reflns_limit_h_max 35
_diffrn_reflns_limit_h_min -34
_diffrn_reflns_limit_k_max 25
_diffrn_reflns_limit_k_min -25
_diffrn_reflns_limit_l_max 25
_diffrn_reflns_limit_l_min -25
_diffrn_reflns_number 113919
_diffrn_reflns_theta_full 28.39
_diffrn_reflns_theta_max 28.39
_diffrn_reflns_theta_min 1.30
_exptl_absorpt_coefficient_mu 2.450
_exptl_absorpt_correction_T_max 0.9759
_exptl_absorpt_correction_T_min 0.9084
_exptl_crystal_density_diffrn 1.743
_exptl_crystal_density_method 'not measured'
_exptl_crystal_F_000 5232
_exptl_crystal_size_max 0.04
_exptl_crystal_size_mid 0.03
_exptl_crystal_size_min 0.01
_refine_diff_density_max 4.645
_refine_diff_density_min -4.944
_refine_diff_density_rms 0.279
_refine_ls_extinction_method none
_refine_ls_goodness_of_fit_ref 1.091
_refine_ls_hydrogen_treatment mixed
_refine_ls_matrix_type full
_refine_ls_number_parameters 651
_refine_ls_number_reflns 12725
_refine_ls_number_restraints 0
_refine_ls_restrained_S_all 1.091
_refine_ls_R_factor_all 0.1703
_refine_ls_R_factor_gt 0.1029
_refine_ls_shift/su_max 0.000
_refine_ls_shift/su_mean 0.000
_refine_ls_structure_factor_coef Fsqd
_refine_ls_weighting_details 'calc w=1/[\s^2^(Fo^2^)+(0.1975P)^2^+120.4256P] where P=(Fo^2^+2Fc^2^)/3'
_refine_ls_weighting_scheme calc
_refine_ls_wR_factor_gt 0.3125
_refine_ls_wR_factor_ref 0.3533
_reflns_number_gt 7151
_reflns_number_total 12725
_reflns_threshold_expression >2sigma(I)
_cod_data_source_file cg2015397_si_002.cif
_cod_data_source_block eu-fe4
_cod_database_code 4505542

loop_
_symmetry_equiv_pos_as_xyz
'x, y, z'
'-x, y, -z'
'x+1/2, y+1/2, z'
'-x+1/2, y+1/2, -z'
'-x, -y, -z'
'x, -y, z'
'-x+1/2, -y+1/2, -z'
'x+1/2, -y+1/2, z'

loop_
_atom_site_label
_atom_site_type_symbol
_atom_site_fract_x
_atom_site_fract_y
_atom_site_fract_z
_atom_site_U_iso_or_equiv
_atom_site_adp_type
_atom_site_occupancy
_atom_site_symmetry_multiplicity
_atom_site_calc_flag
_atom_site_refinement_flags
Eu1 Eu 0.29059(3) 0.5000 0.39338(6) 0.0487(3) Uani 1 2 d S
Eu2 Eu 0.5000 0.22611(6) 0.0000 0.0647(4) Uani 1 2 d S
Fe1 Fe 0.36817(5) 0.08912(7) 0.42046(8) 0.0269(3) Uani 1 1 d .
Fe2 Fe 0.26443(5) 0.08853(7) 0.27959(8) 0.0277(3) Uani 1 1 d .
Fe3 Fe 0.47546(6) 0.40438(7) 0.25297(8) 0.0313(4) Uani 1 1 d .
Fe4 Fe 0.37478(7) 0.40467(8) 0.12537(8) 0.0376(4) Uani 1 1 d .
O1 O 0.3203(2) 0.1333(3) 0.3448(4) 0.0246(14) Uani 1 1 d .
O2 O 0.5041(4) 0.5000 0.2780(5) 0.028(2) Uani 1 2 d S
O3 O 0.3187(3) 0.1070(4) 0.4893(4) 0.0341(17) Uani 1 1 d .
O4 O 0.3578(4) 0.5000 0.0841(6) 0.038(3) Uani 1 2 d S
O5 O 0.3152(3) 0.4105(4) 0.1789(4) 0.0404(19) Uani 1 1 d .
O6 O 0.4288(3) 0.1116(4) 0.3738(4) 0.0320(16) Uani 1 1 d .
O7 O 0.3559(4) 0.0000 0.3870(6) 0.038(3) Uani 1 2 d S
O8 O 0.4488(3) 0.3040(4) 0.2452(4) 0.042(2) Uani 1 1 d .
O9 O 0.5331(3) 0.3683(5) 0.2049(5) 0.046(2) Uani 1 1 d .
O10 O 0.2877(3) 0.1178(4) 0.1892(4) 0.0382(18) Uani 1 1 d .
N4 N 0.3828(3) 0.1979(4) 0.4492(4) 0.0263(17) Uani 1 1 d .
O12 O 0.2246(3) 0.0939(4) 0.3606(4) 0.0375(18) Uani 1 1 d .
O13 O 0.4369(3) 0.4127(4) 0.3349(4) 0.0327(16) Uani 1 1 d .
O14 O 0.3817(3) 0.3051(4) 0.1661(5) 0.045(2) Uani 1 1 d .
N2 N 0.5322(3) 0.3738(4) 0.3398(5) 0.0312(19) Uani 1 1 d .
O16 O 0.2928(4) 0.0000 0.2859(6) 0.038(3) Uani 1 2 d S
O22 O 0.4345(3) 0.3892(5) 0.4459(5) 0.045(2) Uani 1 1 d .
O17 O 0.3746(4) 0.5000 0.4500(6) 0.043(3) Uani 1 2 d S
O18 O 0.1996(3) 0.0574(4) 0.2213(5) 0.044(2) Uani 1 1 d .
O19 O 0.4310(3) 0.4368(4) 0.1801(5) 0.046(2) Uani 1 1 d .
O20 O 0.4157(3) 0.0578(4) 0.5049(4) 0.041(2) Uani 1 1 d .
C1 C 0.3572(3) 0.2390(4) 0.3910(5) 0.0237(19) Uani 1 1 d .
H1A H 0.3781 0.2435 0.3545 0.028 Uiso 1 1 calc R
H1B H 0.3502 0.2851 0.4071 0.028 Uiso 1 1 calc R
N1 N 0.2396(3) 0.1961(4) 0.2701(5) 0.0301(19) Uani 1 1 d .
C2 C 0.2824(4) 0.2391(5) 0.2993(6) 0.030(2) Uani 1 1 d .
H2A H 0.2711 0.2843 0.3123 0.036 Uiso 1 1 calc R
H2B H 0.3046 0.2455 0.2647 0.036 Uiso 1 1 calc R
C3 C 0.3092(3) 0.2028(4) 0.3625(5) 0.0225(19) Uani 1 1 d .
H3 H 0.2875 0.2017 0.3990 0.027 Uiso 1 1 calc .
C4 C 0.5077(4) 0.3566(6) 0.3996(7) 0.041(3) Uani 1 1 d .
H4A H 0.5276 0.3730 0.4418 0.049 Uiso 1 1 calc R
H4B H 0.5049 0.3066 0.4031 0.049 Uiso 1 1 calc R
O21 O 0.4109(4) 0.3668(5) 0.0463(5) 0.053(2) Uani 1 1 d .
C5 C 0.4559(4) 0.3892(6) 0.3938(6) 0.035(2) Uani 1 1 d .
O23 O 0.3353(3) 0.4242(4) 0.3202(4) 0.0398(18) Uani 1 1 d .
C6 C 0.5335(5) 0.5000 0.3445(7) 0.024(3) Uani 1 2 d S
H6 H 0.5117 0.5000 0.3809 0.029 Uiso 1 2 calc S
O28 O 0.4966(3) 0.1778(4) 0.3806(4) 0.0391(18) Uani 1 1 d .
O24 O 0.2114(6) 0.5000 0.4356(10) 0.069(5) Uani 1 2 d S
O25 O 0.2962(3) 0.3892(5) 0.4535(5) 0.044(2) Uani 1 1 d .
C8 C 0.4373(4) 0.2058(5) 0.4539(6) 0.029(2) Uani 1 1 d .
H8A H 0.4530 0.1905 0.4993 0.035 Uiso 1 1 calc R
H8B H 0.4456 0.2542 0.4484 0.035 Uiso 1 1 calc R
C7 C 0.5655(4) 0.4350(5) 0.3516(6) 0.032(2) Uani 1 1 d .
H7A H 0.5885 0.4357 0.3175 0.039 Uiso 1 1 calc R
H7B H 0.5844 0.4329 0.3978 0.039 Uiso 1 1 calc R
C10 C 0.4296(5) 0.0000 0.5300(8) 0.029(3) Uani 1 2 d S
O26 O 0.2347(3) 0.4237(6) 0.3204(6) 0.064(3) Uani 1 1 d .
C9 C 0.4561(3) 0.1628(5) 0.3970(6) 0.031(2) Uani 1 1 d .
N3 N 0.3146(4) 0.3732(5) 0.0435(5) 0.045(3) Uani 1 1 d .
O29 O 0.4139(5) 0.2648(5) -0.0022(6) 0.068(3) Uani 1 1 d .
O30 O 0.4959(4) 0.3237(8) -0.0764(6) 0.085(4) Uani 1 1 d .
O31 O 0.2359(4) 0.3868(5) 0.1785(6) 0.057(2) Uani 1 1 d .
O32 O 0.2716(4) 0.1871(5) 0.0973(5) 0.055(2) Uani 1 1 d .
O33 O 0.2895(4) 0.1807(5) 0.5603(6) 0.065(3) Uani 1 1 d .
C11 C 0.1962(4) 0.2042(5) 0.3105(7) 0.037(3) Uani 1 1 d .
H11A H 0.1655 0.2031 0.2786 0.044 Uiso 1 1 calc R
H11B H 0.1983 0.2487 0.3342 0.044 Uiso 1 1 calc R
C12 C 0.2277(5) 0.2080(6) 0.1935(6) 0.041(3) Uani 1 1 d .
H12A H 0.2292 0.2572 0.1833 0.050 Uiso 1 1 calc R
H12B H 0.1945 0.1918 0.1772 0.050 Uiso 1 1 calc R
C13 C 0.4151(5) 0.2764(6) 0.2051(6) 0.038(3) Uani 1 1 d .
C16 C 0.3211(5) 0.1623(7) 0.5229(6) 0.041(3) Uani 1 1 d .
C14 C 0.2645(4) 0.1694(6) 0.1573(6) 0.039(3) Uani 1 1 d .
C15 C 0.3646(4) 0.2101(6) 0.5165(6) 0.036(2) Uani 1 1 d .
H15A H 0.3542 0.2580 0.5193 0.043 Uiso 1 1 calc R
H15B H 0.3909 0.2014 0.5544 0.043 Uiso 1 1 calc R
O34 O 0.1685(3) 0.1516(5) 0.4093(5) 0.047(2) Uani 1 1 d .
C17 C 0.5584(4) 0.3142(6) 0.3137(8) 0.048(3) Uani 1 1 d .
H17A H 0.5417 0.2715 0.3232 0.057 Uiso 1 1 calc R
H17B H 0.5920 0.3122 0.3378 0.057 Uiso 1 1 calc R
C18 C 0.2705(5) 0.3608(6) 0.0734(8) 0.057(4) Uani 1 1 d .
H18A H 0.2643 0.3113 0.0734 0.068 Uiso 1 1 calc R
H18B H 0.2429 0.3825 0.0444 0.068 Uiso 1 1 calc R
C19 C 0.3116(7) 0.5000 0.0399(9) 0.045(5) Uani 1 2 d S
H19 H 0.2846 0.5000 0.0687 0.055 Uiso 1 2 calc S
C20 C 0.2722(5) 0.3889(6) 0.1503(7) 0.046(3) Uani 1 1 d .
C21 C 0.3342(6) 0.3122(6) 0.0089(7) 0.054(4) Uani 1 1 d .
H21A H 0.3210 0.3122 -0.0402 0.064 Uiso 1 1 calc R
H21B H 0.3235 0.2699 0.0295 0.064 Uiso 1 1 calc R
C22 C 0.5595(5) 0.3208(8) 0.2384(9) 0.060(4) Uani 1 1 d .
C23 C 0.3083(6) 0.4336(6) -0.0047(7) 0.055(4) Uani 1 1 d .
H23A H 0.2765 0.4312 -0.0338 0.066 Uiso 1 1 calc R
H23B H 0.3341 0.4335 -0.0346 0.066 Uiso 1 1 calc R
O35 O 0.5871(5) 0.2827(10) 0.2074(8) 0.135(8) Uani 1 1 d .
C25 C 0.4693(6) 0.0000 0.5909(9) 0.040(4) Uani 1 2 d S
H25A H 0.4827 0.0417 0.6087 0.048 Uiso 0.50 1 calc PR
H25B H 0.4807 -0.0417 0.6111 0.048 Uiso 0.50 1 calc PR
C26 C 0.1267(6) 0.0000 0.1715(9) 0.040(4) Uani 1 2 d S
H26A H 0.1112 0.0417 0.1578 0.048 Uiso 0.50 1 calc PR
H26B H 0.1100 -0.0417 0.1618 0.048 Uiso 0.50 1 calc PR
C27 C 0.1793(6) 0.0000 0.2099(8) 0.033(3) Uani 1 2 d S
C24 C 0.4131(6) 0.1975(7) 0.2085(7) 0.052(3) Uani 1 1 d .
C28 C 0.3909(6) 0.3138(7) 0.0168(7) 0.052(3) Uani 1 1 d .
O36 O 0.4460(6) 0.1953(9) -0.0994(10) 0.138(8) Uani 1 1 d .
O37 O 0.4518(5) 0.1334(7) 0.0415(9) 0.103(5) Uani 1 1 d .
O38 O 0.2917(10) 0.5000 0.5313(12) 0.110(8) Uani 1 2 d S
C29 C 0.1962(4) 0.1456(6) 0.3644(7) 0.038(3) Uani 1 1 d .
O39 O 0.4345(6) 0.0000 0.2746(8) 0.065(4) Uani 1 2 d S
O40 O 0.3597(6) 0.0000 0.1576(10) 0.080(5) Uani 1 2 d S
O41 O 0.3513(5) 0.1064(7) 0.0537(7) 0.089(4) Uani 1 1 d .
O42 O 0.5541(8) 0.1352(9) 0.2814(12) 0.165(10) Uani 1 1 d .

loop_
_atom_site_aniso_label
_atom_site_aniso_U_11
_atom_site_aniso_U_22
_atom_site_aniso_U_33
_atom_site_aniso_U_23
_atom_site_aniso_U_13
_atom_site_aniso_U_12
Eu1 0.0265(4) 0.0272(4) 0.0960(8) 0.000 0.0212(4) 0.000
Eu2 0.0813(9) 0.0561(7) 0.0555(7) 0.000 0.0046(6) 0.000
Fe1 0.0256(7) 0.0170(6) 0.0355(8) 0.0022(5) -0.0047(6) -0.0021(5)
Fe2 0.0246(7) 0.0164(6) 0.0399(8) -0.0011(6) -0.0036(6) 0.0001(5)
Fe3 0.0272(8) 0.0250(7) 0.0405(9) 0.0009(6) 0.0000(6) -0.0014(6)
Fe4 0.0480(10) 0.0273(8) 0.0337(8) 0.0011(6) -0.0084(7) -0.0001(7)
O1 0.021(3) 0.014(3) 0.037(4) -0.001(3) -0.003(3) 0.000(2)
O2 0.026(5) 0.023(5) 0.035(5) 0.000 0.000(4) 0.000
O3 0.034(4) 0.023(3) 0.044(4) -0.002(3) 0.004(3) -0.014(3)
O4 0.047(7) 0.025(5) 0.037(6) 0.000 -0.010(5) 0.000
O5 0.042(5) 0.036(4) 0.040(4) -0.001(3) -0.009(3) -0.009(3)
O6 0.023(3) 0.022(3) 0.049(4) 0.000(3) -0.003(3) 0.001(3)
O7 0.047(7) 0.018(5) 0.044(6) 0.000 -0.013(5) 0.000
O8 0.041(5) 0.025(4) 0.053(5) 0.003(3) -0.017(4) -0.004(3)
O9 0.034(4) 0.046(5) 0.057(5) -0.017(4) 0.008(4) 0.004(4)
O10 0.051(5) 0.028(4) 0.034(4) -0.001(3) -0.002(3) -0.004(3)
N4 0.023(4) 0.020(4) 0.036(5) 0.002(3) 0.004(3) -0.002(3)
O12 0.028(4) 0.031(4) 0.053(5) 0.001(3) 0.005(3) -0.003(3)
O13 0.021(4) 0.034(4) 0.042(4) 0.004(3) -0.002(3) -0.003(3)
O14 0.049(5) 0.032(4) 0.049(5) 0.006(4) -0.012(4) -0.006(4)
N2 0.017(4) 0.023(4) 0.052(6) 0.009(4) -0.001(4) 0.000(3)
O16 0.036(6) 0.016(4) 0.056(7) 0.000 -0.011(5) 0.000
O22 0.032(4) 0.051(5) 0.051(5) 0.012(4) 0.005(4) 0.000(4)
O17 0.030(6) 0.049(7) 0.054(7) 0.000 0.016(5) 0.000
O18 0.036(4) 0.023(4) 0.067(6) -0.005(4) -0.016(4) -0.002(3)
O19 0.050(5) 0.027(4) 0.054(5) 0.006(4) -0.016(4) -0.008(4)
O20 0.049(5) 0.019(3) 0.048(5) 0.004(3) -0.018(4) 0.002(3)
C1 0.021(4) 0.013(4) 0.034(5) 0.001(4) -0.004(4) -0.002(3)
N1 0.029(4) 0.018(4) 0.040(5) -0.003(3) -0.006(4) -0.001(3)
C2 0.026(5) 0.017(4) 0.044(6) 0.001(4) -0.010(4) -0.002(4)
C3 0.019(4) 0.012(4) 0.035(5) -0.003(3) 0.000(4) 0.002(3)
C4 0.027(5) 0.031(5) 0.063(8) 0.013(5) -0.001(5) 0.001(4)
O21 0.066(6) 0.044(5) 0.046(5) -0.005(4) 0.002(4) -0.004(4)
C5 0.028(5) 0.035(6) 0.040(6) 0.012(5) 0.000(5) -0.001(4)
O23 0.024(4) 0.042(4) 0.053(5) -0.008(4) 0.005(3) 0.007(3)
C6 0.021(6) 0.020(6) 0.032(7) 0.000 0.004(5) 0.000
O28 0.028(4) 0.032(4) 0.057(5) 0.001(4) 0.003(3) -0.004(3)
O24 0.066(9) 0.029(6) 0.128(14) 0.000 0.069(10) 0.000
O25 0.038(5) 0.045(5) 0.053(5) 0.003(4) 0.015(4) 0.000(4)
C8 0.023(5) 0.018(4) 0.042(6) 0.003(4) -0.009(4) 0.001(4)
C7 0.020(5) 0.026(5) 0.047(6) 0.001(4) -0.010(4) 0.004(4)
C10 0.023(7) 0.027(7) 0.033(8) 0.000 -0.003(6) 0.000
O26 0.034(5) 0.061(6) 0.096(8) -0.025(6) 0.008(5) -0.001(4)
C9 0.016(4) 0.030(5) 0.044(6) 0.003(4) -0.005(4) 0.002(4)
N3 0.065(7) 0.029(5) 0.037(5) 0.001(4) -0.012(5) -0.013(5)
O29 0.084(8) 0.049(6) 0.069(7) -0.011(5) 0.003(6) 0.001(5)
O30 0.058(7) 0.129(12) 0.065(7) 0.025(7) 0.002(5) -0.006(7)
O31 0.050(6) 0.048(5) 0.073(7) -0.011(5) 0.007(5) -0.009(4)
O32 0.080(7) 0.040(5) 0.041(5) 0.001(4) -0.003(5) -0.001(5)
O33 0.075(7) 0.050(6) 0.075(7) -0.021(5) 0.030(6) -0.027(5)
C11 0.019(5) 0.027(5) 0.063(8) -0.005(5) 0.003(5) 0.003(4)
C12 0.045(7) 0.030(5) 0.043(6) 0.009(5) -0.016(5) -0.003(5)
C13 0.043(7) 0.032(5) 0.043(6) 0.002(5) 0.014(5) -0.014(5)
C16 0.045(7) 0.047(7) 0.033(6) 0.005(5) 0.008(5) -0.013(5)
C14 0.041(6) 0.032(6) 0.041(7) -0.006(5) -0.005(5) 0.000(5)
C15 0.037(6) 0.029(5) 0.042(6) -0.003(5) 0.005(5) -0.003(4)
O34 0.031(4) 0.047(5) 0.065(6) 0.000(4) 0.011(4) 0.001(4)
C17 0.026(6) 0.027(5) 0.089(10) -0.008(6) 0.002(6) 0.006(4)
C18 0.062(9) 0.029(6) 0.067(9) -0.008(6) -0.037(7) 0.008(6)
C19 0.070(12) 0.025(7) 0.033(8) 0.000 -0.024(8) 0.000
C20 0.044(7) 0.029(6) 0.061(8) 0.005(5) -0.006(6) -0.003(5)
C21 0.089(11) 0.021(5) 0.047(7) 0.003(5) -0.003(7) 0.004(6)
C22 0.029(6) 0.059(9) 0.086(11) -0.034(8) -0.008(6) 0.010(6)
C23 0.092(11) 0.024(5) 0.039(7) -0.003(5) -0.023(7) 0.001(6)
O35 0.083(9) 0.179(16) 0.127(12) -0.099(12) -0.048(8) 0.093(11)
C25 0.039(9) 0.030(8) 0.043(9) 0.000 -0.025(7) 0.000
C26 0.027(8) 0.031(8) 0.057(11) 0.000 -0.013(7) 0.000
C27 0.035(8) 0.027(7) 0.036(8) 0.000 -0.003(6) 0.000
C24 0.065(9) 0.038(7) 0.052(8) 0.003(6) -0.001(6) -0.009(6)
C28 0.066(9) 0.038(7) 0.051(8) 0.007(6) 0.005(7) -0.007(6)
O36 0.108(12) 0.126(13) 0.157(15) 0.097(12) -0.068(11) -0.058(10)
O37 0.085(9) 0.053(7) 0.179(15) 0.036(9) 0.050(9) 0.006(6)
O38 0.16(2) 0.067(12) 0.117(17) 0.000 0.062(16) 0.000
C29 0.021(5) 0.040(6) 0.053(7) -0.008(5) -0.002(5) -0.007(4)
O39 0.071(10) 0.060(9) 0.063(9) 0.000 0.002(7) 0.000
O40 0.066(11) 0.089(12) 0.082(12) 0.000 0.000(9) 0.000
O41 0.085(9) 0.086(9) 0.091(9) -0.020(7) -0.008(7) 0.007(7)
O42 0.20(2) 0.094(12) 0.23(2) 0.059(14) 0.166(19) 0.062(13)

loop_
_atom_type_symbol
_atom_type_description
_atom_type_scat_dispersion_real
_atom_type_scat_dispersion_imag
_atom_type_scat_source
C C 0.0033 0.0016 'International Tables Vol C Tables 4.2.6.8 and 6.1.1.4'
H H 0.0000 0.0000 'International Tables Vol C Tables 4.2.6.8 and 6.1.1.4'
N N 0.0061 0.0033 'International Tables Vol C Tables 4.2.6.8 and 6.1.1.4'
O O 0.0106 0.0060 'International Tables Vol C Tables 4.2.6.8 and 6.1.1.4'
Fe Fe 0.3463 0.8444 'International Tables Vol C Tables 4.2.6.8 and 6.1.1.4'
Eu Eu -0.1578 3.6682 'International Tables Vol C Tables 4.2.6.8 and 6.1.1.4'

loop_
_geom_angle_atom_site_label_1
_geom_angle_atom_site_label_2
_geom_angle_atom_site_label_3
_geom_angle
_geom_angle_site_symmetry_1
_geom_angle_site_symmetry_3
O17 Eu1 O24 133.5(6) . .
O17 Eu1 O25 77.7(2) . 6_565
O24 Eu1 O25 80.7(3) . 6_565
O17 Eu1 O25 77.7(2) . .
O24 Eu1 O25 80.7(3) . .
O25 Eu1 O25 123.3(4) 6_565 .
O17 Eu1 O26 138.6(3) . .
O24 Eu1 O26 71.2(4) . .
O25 Eu1 O26 143.7(3) 6_565 .
O25 Eu1 O26 74.9(4) . .
O17 Eu1 O26 138.6(3) . 6_565
O24 Eu1 O26 71.2(4) . 6_565
O25 Eu1 O26 74.9(4) 6_565 6_565
O25 Eu1 O26 143.7(3) . 6_565
O26 Eu1 O26 74.6(5) . 6_565
O17 Eu1 O23 75.4(3) . .
O24 Eu1 O23 136.8(3) . .
O25 Eu1 O23 142.4(3) 6_565 .
O25 Eu1 O23 75.5(3) . .
O26 Eu1 O23 68.1(3) . .
O26 Eu1 O23 110.1(4) 6_565 .
O17 Eu1 O23 75.4(3) . 6_565
O24 Eu1 O23 136.8(3) . 6_565
O25 Eu1 O23 75.5(3) 6_565 6_565
O25 Eu1 O23 142.4(3) . 6_565
O26 Eu1 O23 110.1(4) . 6_565
O26 Eu1 O23 68.1(3) 6_565 6_565
O23 Eu1 O23 72.6(4) . 6_565
O17 Eu1 O38 70.2(6) . .
O24 Eu1 O38 63.2(7) . .
O25 Eu1 O38 61.9(2) 6_565 .
O25 Eu1 O38 61.9(2) . .
O26 Eu1 O38 120.3(5) . .
O26 Eu1 O38 120.3(5) 6_565 .
O23 Eu1 O38 129.4(4) . .
O23 Eu1 O38 129.4(4) 6_565 .
O36 Eu2 O36 150.6(8) 2_655 .
O36 Eu2 O30 73.7(5) 2_655 2_655
O36 Eu2 O30 133.0(6) . 2_655
O36 Eu2 O30 133.0(6) 2_655 .
O36 Eu2 O30 73.7(5) . .
O30 Eu2 O30 75.9(7) 2_655 .
O36 Eu2 O37 81.3(7) 2_655 .
O36 Eu2 O37 77.0(6) . .
O30 Eu2 O37 111.1(5) 2_655 .
O30 Eu2 O37 143.7(5) . .
O36 Eu2 O37 77.0(6) 2_655 2_655
O36 Eu2 O37 81.3(7) . 2_655
O30 Eu2 O37 143.7(5) 2_655 2_655
O30 Eu2 O37 111.1(5) . 2_655
O37 Eu2 O37 84.7(7) . 2_655
O36 Eu2 O29 64.5(6) 2_655 2_655
O36 Eu2 O29 125.8(5) . 2_655
O30 Eu2 O29 77.6(4) 2_655 2_655
O30 Eu2 O29 74.7(4) . 2_655
O37 Eu2 O29 141.2(4) . 2_655
O37 Eu2 O29 70.8(4) 2_655 2_655
O36 Eu2 O29 125.8(5) 2_655 .
O36 Eu2 O29 64.5(6) . .
O30 Eu2 O29 74.7(4) 2_655 .
O30 Eu2 O29 77.6(4) . .
O37 Eu2 O29 70.8(4) . .
O37 Eu2 O29 141.2(4) 2_655 .
O29 Eu2 O29 144.6(5) 2_655 .
O7 Fe1 O1 94.0(4) . .
O7 Fe1 O6 99.3(4) . .
O1 Fe1 O6 94.1(3) . .
O7 Fe1 O20 94.1(4) . .
O1 Fe1 O20 171.5(3) . .
O6 Fe1 O20 87.3(3) . .
O7 Fe1 O3 106.3(4) . .
O1 Fe1 O3 89.1(3) . .
O6 Fe1 O3 153.9(3) . .
O20 Fe1 O3 86.0(3) . .
O7 Fe1 N4 174.2(4) . .
O1 Fe1 N4 81.8(3) . .
O6 Fe1 N4 77.2(3) . .
O20 Fe1 N4 90.3(3) . .
O3 Fe1 N4 77.7(3) . .
O16 Fe2 O10 97.8(4) . .
O16 Fe2 O12 104.8(4) . .
O10 Fe2 O12 156.8(3) . .
O16 Fe2 O1 94.6(4) . .
O10 Fe2 O1 97.0(3) . .
O12 Fe2 O1 86.2(3) . .
O16 Fe2 O18 94.9(4) . .
O10 Fe2 O18 87.3(4) . .
O12 Fe2 O18 85.9(4) . .
O1 Fe2 O18 168.9(3) . .
O16 Fe2 N1 173.5(4) . .
O10 Fe2 N1 78.0(3) . .
O12 Fe2 N1 79.9(3) . .
O1 Fe2 N1 81.1(3) . .
O18 Fe2 N1 89.9(3) . .
O19 Fe3 O13 102.5(4) . .
O19 Fe3 O2 93.8(4) . .
O13 Fe3 O2 88.0(4) . .
O19 Fe3 O9 103.5(4) . .
O13 Fe3 O9 153.2(3) . .
O2 Fe3 O9 97.0(4) . .
O19 Fe3 O8 94.2(3) . .
O13 Fe3 O8 85.2(3) . .
O2 Fe3 O8 170.4(4) . .
O9 Fe3 O8 86.2(4) . .
O19 Fe3 N2 175.2(3) . .
O13 Fe3 N2 79.0(3) . .
O2 Fe3 N2 81.6(3) . .
O9 Fe3 N2 75.8(4) . .
O8 Fe3 N2 90.5(3) . .
O19 Fe4 O4 92.8(4) . .
O19 Fe4 O5 110.1(4) . .
O4 Fe4 O5 89.7(4) . .
O19 Fe4 O21 95.9(4) . .
O4 Fe4 O21 97.7(4) . .
O5 Fe4 O21 152.6(3) . .
O19 Fe4 O14 93.8(3) . .
O4 Fe4 O14 172.1(4) . .
O5 Fe4 O14 84.0(4) . .
O21 Fe4 O14 85.8(4) . .
O19 Fe4 N3 169.3(4) . .
O4 Fe4 N3 81.9(4) . .
O5 Fe4 N3 79.3(4) . .
O21 Fe4 N3 75.7(4) . .
O14 Fe4 N3 92.2(3) . .
C3 O1 Fe1 111.1(5) . .
C3 O1 Fe2 112.5(5) . .
Fe1 O1 Fe2 128.9(3) . .
C6 O2 Fe3 111.5(3) . .
C6 O2 Fe3 111.5(3) . 6_565
Fe3 O2 Fe3 129.9(5) . 6_565
C16 O3 Fe1 119.4(7) . .
C19 O4 Fe4 111.8(4) . 6_565
C19 O4 Fe4 111.8(4) . .
Fe4 O4 Fe4 129.5(5) 6_565 .
C20 O5 Fe4 119.9(9) . .
C9 O6 Fe1 118.4(7) . .
Fe1 O7 Fe1 136.4(6) 6 .
C13 O8 Fe3 132.2(8) . .
C22 O9 Fe3 115.1(9) . .
C14 O10 Fe2 116.0(8) . .
C1 N4 C15 114.1(8) . .
C1 N4 C8 111.0(8) . .
C15 N4 C8 112.7(8) . .
C1 N4 Fe1 105.6(6) . .
C15 N4 Fe1 107.7(6) . .
C8 N4 Fe1 105.1(6) . .
C29 O12 Fe2 118.6(8) . .
C5 O13 Fe3 118.8(7) . .
C13 O14 Fe4 132.0(7) . .
C4 N2 C17 113.0(9) . .
C4 N2 C7 113.3(9) . .
C17 N2 C7 111.0(8) . .
C4 N2 Fe3 108.6(6) . .
C17 N2 Fe3 105.6(7) . .
C7 N2 Fe3 104.7(6) . .
Fe2 O16 Fe2 131.7(6) . 6
C27 O18 Fe2 133.3(8) . .
Fe3 O19 Fe4 137.3(5) . .
C10 O20 Fe1 134.6(8) . .
N4 C1 C3 109.0(7) . .
C2 N1 C12 110.3(8) . .
C2 N1 C11 112.1(8) . .
C12 N1 C11 114.7(9) . .
C2 N1 Fe2 106.4(6) . .
C12 N1 Fe2 104.6(6) . .
C11 N1 Fe2 108.0(6) . .
N1 C2 C3 108.6(8) . .
O1 C3 C2 109.6(8) . .
O1 C3 C1 108.5(7) . .
C2 C3 C1 112.2(8) . .
N2 C4 C5 111.4(9) . .
C28 O21 Fe4 113.9(10) . .
O22 C5 O13 123.5(10) . .
O22 C5 C4 118.3(10) . .
O13 C5 C4 118.2(10) . .
O2 C6 C7 109.1(8) . 6_565
O2 C6 C7 109.1(8) . .
C7 C6 C7 110.8(11) 6_565 .
N4 C8 C9 109.5(8) . .
N2 C7 C6 108.1(8) . .
O20 C10 O20 125.4(13) . 6
O20 C10 C25 117.2(7) . .
O20 C10 C25 117.2(7) 6 .
O28 C9 O6 126.3(10) . .
O28 C9 C8 117.6(9) . .
O6 C9 C8 116.0(9) . .
C18 N3 C23 110.9(11) . .
C18 N3 C21 115.2(10) . .
C23 N3 C21 110.7(10) . .
C18 N3 Fe4 109.9(7) . .
C23 N3 Fe4 104.3(7) . .
C21 N3 Fe4 105.2(8) . .
C28 O29 Eu2 139.5(10) . .
N1 C11 C29 110.3(8) . .
N1 C12 C14 108.6(9) . .
O14 C13 O8 127.9(11) . .
O14 C13 C24 116.5(11) . .
O8 C13 C24 115.5(11) . .
O33 C16 O3 123.6(11) . .
O33 C16 C15 118.9(11) . .
O3 C16 C15 117.5(10) . .
O32 C14 O10 121.8(11) . .
O32 C14 C12 119.8(11) . .
O10 C14 C12 118.4(11) . .
N4 C15 C16 109.7(9) . .
N2 C17 C22 110.4(10) . .
N3 C18 C20 114.0(10) . .
O4 C19 C23 108.4(11) . .
O4 C19 C23 108.4(11) . 6_565
C23 C19 C23 112.5(14) . 6_565
O31 C20 O5 124.9(13) . .
O31 C20 C18 119.9(12) . .
O5 C20 C18 115.1(12) . .
N3 C21 C28 111.0(11) . .
O35 C22 O9 120.3(17) . .
O35 C22 C17 121.1(15) . .
O9 C22 C17 118.5(11) . .
N3 C23 C19 107.8(10) . .
O18 C27 O18 125.8(14) . 6
O18 C27 C26 116.9(7) . .
O18 C27 C26 116.9(7) 6 .
O29 C28 O21 124.0(15) . .
O29 C28 C21 120.5(13) . .
O21 C28 C21 115.4(13) . .
O34 C29 O12 123.3(12) . .
O34 C29 C11 117.8(10) . .
O12 C29 C11 118.8(10) . .

loop_
_geom_bond_atom_site_label_1
_geom_bond_atom_site_label_2
_geom_bond_distance
_geom_bond_site_symmetry_2
Eu1 O17 2.399(12) .
Eu1 O24 2.408(12) .
Eu1 O25 2.429(9) 6_565
Eu1 O25 2.429(9) .
Eu1 O26 2.429(10) .
Eu1 O26 2.429(10) 6_565
Eu1 O23 2.470(8) .
Eu1 O23 2.470(8) 6_565
Eu1 O38 2.67(2) .
Eu2 O36 2.335(15) 2_655
Eu2 O36 2.335(15) .
Eu2 O30 2.387(13) 2_655
Eu2 O30 2.387(13) .
Eu2 O37 2.420(12) .
Eu2 O37 2.420(12) 2_655
Eu2 O29 2.456(12) 2_655
Eu2 O29 2.456(12) .
Fe1 O7 1.852(4) .
Fe1 O1 2.014(7) .
Fe1 O6 2.036(8) .
Fe1 O20 2.035(7) .
Fe1 O3 2.050(8) .
Fe1 N4 2.194(8) .
Fe2 O16 1.871(5) .
Fe2 O10 2.021(8) .
Fe2 O12 2.028(8) .
Fe2 O1 2.033(6) .
Fe2 O18 2.054(8) .
Fe2 N1 2.183(8) .
Fe3 O19 1.839(8) .
Fe3 O13 2.026(8) .
Fe3 O2 2.036(4) .
Fe3 O9 2.053(8) .
Fe3 O8 2.066(8) .
Fe3 N2 2.205(9) .
Fe4 O19 1.847(8) .
Fe4 O4 2.034(5) .
Fe4 O5 2.044(9) .
Fe4 O21 2.061(10) .
Fe4 O14 2.075(8) .
Fe4 N3 2.206(10) .
O1 C3 1.428(10) .
O2 C6 1.421(17) .
O2 Fe3 2.036(4) 6_565
O3 C16 1.247(15) .
O4 C19 1.42(2) .
O4 Fe4 2.034(5) 6_565
O5 C20 1.295(15) .
O6 C9 1.280(12) .
O7 Fe1 1.852(4) 6
O8 C13 1.239(14) .
O9 C22 1.284(18) .
O10 C14 1.290(14) .
N4 C1 1.475(12) .
N4 C15 1.474(14) .
N4 C8 1.482(12) .
O12 C29 1.270(14) .
O13 C5 1.271(13) .
O14 C13 1.232(15) .
N2 C4 1.451(15) .
N2 C17 1.478(14) .
N2 C7 1.488(13) .
O16 Fe2 1.871(5) 6
O22 C5 1.232(14) .
O18 C27 1.243(10) .
O20 C10 1.254(9) .
C1 C3 1.519(12) .
N1 C2 1.478(12) .
N1 C12 1.494(14) .
N1 C11 1.512(14) .
C2 C3 1.510(13) .
C4 C5 1.535(15) .
O21 C28 1.258(16) .
C6 C7 1.522(12) 6_565
C6 C7 1.522(12) .
O28 C9 1.223(13) .
C8 C9 1.524(15) .
C10 O20 1.254(9) 6
C10 C25 1.487(19) .
N3 C18 1.42(2) .
N3 C23 1.487(15) .
N3 C21 1.490(17) .
O29 C28 1.218(18) .
O31 C20 1.196(16) .
O32 C14 1.251(15) .
O33 C16 1.249(16) .
C11 C29 1.538(17) .
C12 C14 1.497(18) .
C13 C24 1.525(17) .
C16 C15 1.519(16) .
O34 C29 1.231(15) .
C17 C22 1.47(2) .
C18 C20 1.58(2) .
C19 C23 1.541(15) .
C19 C23 1.541(15) 6_565
C21 C28 1.53(2) .
C22 O35 1.260(17) .
C26 C27 1.52(2) .
C27 O18 1.243(10) 6
